data_7711272
loop_
_publ_author_name
'Huang, Guan-Rong'
'Brocha Silalahi, Rhone P.'
'Liao, Jian-Hong'
'Chiu, Tzu-Hao'
'Liu, Chen-Wei'

_publ_section_title
;
 Synthesis, Structural Studies, and Photophysical Properties of
 Heteroleptic Inverse-Coordination Clusters
;
_journal_name_full 'Dalton Transactions'
_journal_paper_doi 10.1039/D2DT02100E
_journal_year 2022
_chemical_formula_sum 'C68 H104 Cl Cu12 F6 O12 P7 S12'
_chemical_formula_weight 2626.95
_space_group_crystal_system monoclinic
_space_group_IT_number 14
_space_group_name_Hall '-P 2yn'
_space_group_name_H-M_alt 'P 1 21/n 1'
_atom_sites_solution_hydrogens geom
_audit_creation_method SHELXL-2018/3
_audit_update_record
;
2022-04-28 deposited with the CCDC.	2022-09-16 downloaded from the CCDC.
;
_cell_angle_alpha 90
_cell_angle_beta 90.394(3)
_cell_angle_gamma 90
_cell_formula_units_Z 4
_cell_length_a 18.626(2)
_cell_length_b 23.462(3)
_cell_length_c 22.637(3)
_cell_measurement_reflns_used 9896
_cell_measurement_temperature 150(2)
_cell_measurement_theta_max 27.11
_cell_measurement_theta_min 2.24
_cell_volume 9892(2)
_computing_cell_refinement 'Bruker SAINT'
_computing_data_collection 'Bruker APEX2'
_computing_data_reduction 'Bruker SAINT'
_computing_molecular_graphics 'Bruker SHELXTL'
_computing_publication_material 'Bruker SHELXTL'
_computing_structure_refinement 'SHELXL-2018/3 (Sheldrick, 2018)'
_computing_structure_solution 'SHELXS-97 (Sheldrick 2008)'
_diffrn_ambient_temperature 150(2)
_diffrn_measured_fraction_theta_full 1.000
_diffrn_measured_fraction_theta_max 0.999
_diffrn_measurement_device_type 'Bruker APEX-II CCD'
_diffrn_measurement_method '\f and \w scans'
_diffrn_radiation_type MoK\a
_diffrn_radiation_wavelength 0.71073
_diffrn_reflns_av_R_equivalents 0.0372
_diffrn_reflns_av_unetI/netI 0.0231
_diffrn_reflns_Laue_measured_fraction_full 1.000
_diffrn_reflns_Laue_measured_fraction_max 0.999
_diffrn_reflns_limit_h_max 23
_diffrn_reflns_limit_h_min -23
_diffrn_reflns_limit_k_max 30
_diffrn_reflns_limit_k_min -30
_diffrn_reflns_limit_l_max 29
_diffrn_reflns_limit_l_min -29
_diffrn_reflns_number 123710
_diffrn_reflns_point_group_measured_fraction_full 1.000
_diffrn_reflns_point_group_measured_fraction_max 0.999
_diffrn_reflns_theta_full 25.242
_diffrn_reflns_theta_max 27.143
_diffrn_reflns_theta_min 1.396
_exptl_absorpt_coefficient_mu 2.978
_exptl_absorpt_correction_T_max 0.7455
_exptl_absorpt_correction_T_min 0.4840
_exptl_absorpt_correction_type multi-scan
_exptl_absorpt_process_details SADABS
_exptl_crystal_colour white
_exptl_crystal_density_diffrn 1.764
_exptl_crystal_description block
_exptl_crystal_F_000 5296
_exptl_crystal_size_max 0.300
_exptl_crystal_size_mid 0.170
_exptl_crystal_size_min 0.100
_refine_diff_density_max 1.228
_refine_diff_density_min -1.460
_refine_diff_density_rms 0.078
_refine_ls_extinction_method none
_refine_ls_goodness_of_fit_ref 1.038
_refine_ls_hydrogen_treatment constr
_refine_ls_matrix_type full
_refine_ls_number_parameters 1079
_refine_ls_number_reflns 21882
_refine_ls_number_restraints 469
_refine_ls_restrained_S_all 1.032
_refine_ls_R_factor_all 0.0366
_refine_ls_R_factor_gt 0.0302
_refine_ls_shift/su_max 0.002
_refine_ls_shift/su_mean 0.000
_refine_ls_structure_factor_coef Fsqd
_refine_ls_weighting_details 'w=1/[\s^2^(Fo^2^)+(0.0268P)^2^+16.3475P] where P=(Fo^2^+2Fc^2^)/3'
_refine_ls_weighting_scheme calc
_refine_ls_wR_factor_gt 0.0704
_refine_ls_wR_factor_ref 0.0740
_reflns_Friedel_coverage 0.000
_reflns_number_gt 19414
_reflns_number_total 21882
_reflns_threshold_expression 'I > 2\s(I)'
_cod_data_source_file d2dt02100e2.cif
_cod_data_source_block 1a
_cod_original_cell_volume 9892.1(19)
_cod_original_sg_symbol_H-M 'P 21/n'
_cod_database_code 7711272
_shelx_shelxl_version_number 2018/3
_shelx_space_group_comment
; 
The symmetry employed for this shelxl refinement is uniquely defined 
by the following loop, which should always be used as a source of 
symmetry information in preference to the above space-group names. 
They are only intended as comments. 
;
_shelx_estimated_absorpt_t_min 0.469
_shelx_estimated_absorpt_t_max 0.755

loop_
_space_group_symop_operation_xyz
'x, y, z'
'-x+1/2, y+1/2, -z+1/2'
'-x, -y, -z'
'x-1/2, -y-1/2, z-1/2'

loop_
_atom_site_label
_atom_site_type_symbol
_atom_site_fract_x
_atom_site_fract_y
_atom_site_fract_z
_atom_site_U_iso_or_equiv
_atom_site_adp_type
_atom_site_occupancy
_atom_site_site_symmetry_order
_atom_site_calc_flag
_atom_site_refinement_flags_posn
_atom_site_refinement_flags_adp
_atom_site_refinement_flags_occupancy
_atom_site_disorder_assembly
_atom_site_disorder_group
C1 C 0.37877(15) 0.44715(12) 0.35665(14) 0.0344(6) Uani 1 1 d . . . . .
H1A H 0.334885 0.432535 0.336930 0.041 Uiso 1 1 calc R U . . .
H1B H 0.364495 0.476133 0.386102 0.041 Uiso 1 1 calc R U . . .
C2 C 0.41817(18) 0.39946(14) 0.38633(17) 0.0481(8) Uani 1 1 d . . . . .
H2A H 0.432341 0.371236 0.356062 0.058 Uiso 1 1 calc R U . . .
H2B H 0.385230 0.380221 0.414076 0.058 Uiso 1 1 calc R U . . .
C3 C 0.4841(2) 0.41811(19) 0.41970(18) 0.0645(11) Uani 1 1 d . . . . .
H3A H 0.518416 0.435094 0.392191 0.097 Uiso 1 1 calc R U . . .
H3B H 0.506155 0.385050 0.439089 0.097 Uiso 1 1 calc R U . . .
H3C H 0.470753 0.446340 0.449576 0.097 Uiso 1 1 calc R U . . .
C4 C 0.55532(14) 0.52319(13) 0.26760(15) 0.0384(7) Uani 1 1 d . . . . .
H4A H 0.564570 0.482130 0.261064 0.046 Uiso 1 1 calc R U . . .
H4B H 0.558366 0.530873 0.310550 0.046 Uiso 1 1 calc R U . . .
C5 C 0.60986(17) 0.55822(16) 0.23550(18) 0.0525(9) Uani 1 1 d . . . . .
H5A H 0.658452 0.543873 0.245396 0.063 Uiso 1 1 calc R U . . .
H5B H 0.602457 0.553468 0.192430 0.063 Uiso 1 1 calc R U . . .
C6 C 0.6060(2) 0.61975(17) 0.2503(2) 0.0685(12) Uani 1 1 d . . . . .
H6A H 0.558490 0.634551 0.239478 0.103 Uiso 1 1 calc R U . . .
H6B H 0.642926 0.640487 0.228411 0.103 Uiso 1 1 calc R U . . .
H6C H 0.613994 0.624853 0.292812 0.103 Uiso 1 1 calc R U . . .
C7 C 0.02910(17) 0.43733(11) 0.30082(12) 0.0329(6) Uani 1 1 d . . . . .
H7A H 0.073582 0.423787 0.281671 0.040 Uiso 1 1 calc R U . . .
H7B H -0.009127 0.440199 0.270363 0.040 Uiso 1 1 calc R U . . .
C8 C 0.00705(19) 0.39668(12) 0.34848(14) 0.0416(7) Uani 1 1 d . . . . .
H8A H 0.044995 0.395353 0.379290 0.050 Uiso 1 1 calc R U . . .
H8B H 0.002188 0.357966 0.331512 0.050 Uiso 1 1 calc R U . . .
C9 C -0.0630(3) 0.41377(19) 0.37635(19) 0.0739(13) Uani 1 1 d . . . . .
H9A H -0.057871 0.451482 0.394511 0.111 Uiso 1 1 calc R U . . .
H9B H -0.075961 0.385859 0.406677 0.111 Uiso 1 1 calc R U . . .
H9C H -0.100737 0.415078 0.345995 0.111 Uiso 1 1 calc R U . . .
C10 C -0.08625(14) 0.55852(13) 0.27009(14) 0.0365(6) Uani 1 1 d . . . . .
H10A H -0.085585 0.548415 0.312550 0.044 Uiso 1 1 calc R U . . .
H10B H -0.118597 0.531516 0.249381 0.044 Uiso 1 1 calc R U . . .
C11 C -0.11425(17) 0.61819(16) 0.26266(16) 0.0487(8) Uani 1 1 d . . . . .
H11A H -0.118894 0.627268 0.220099 0.058 Uiso 1 1 calc R U . . .
H11B H -0.080079 0.645582 0.280643 0.058 Uiso 1 1 calc R U . . .
C12 C -0.1870(2) 0.6237(2) 0.2921(2) 0.0715(12) Uani 1 1 d . . . . .
H12A H -0.221165 0.597647 0.273123 0.107 Uiso 1 1 calc R U . . .
H12B H -0.204261 0.662944 0.288199 0.107 Uiso 1 1 calc R U . . .
H12C H -0.182329 0.613963 0.334095 0.107 Uiso 1 1 calc R U . . .
C13 C 0.28212(17) 0.56824(13) 0.59356(13) 0.0396(7) Uani 1 1 d . . . . .
H13A H 0.265752 0.579930 0.633273 0.048 Uiso 1 1 calc R U . . .
H13B H 0.330031 0.585171 0.586708 0.048 Uiso 1 1 calc R U . . .
C14 C 0.2866(2) 0.50468(16) 0.59012(18) 0.0613(10) Uani 1 1 d . . . . .
H14A H 0.309581 0.489999 0.626634 0.074 Uiso 1 1 calc R U . . .
H14B H 0.237455 0.488743 0.587830 0.074 Uiso 1 1 calc R U . . .
C15 C 0.3284(3) 0.4848(2) 0.5379(2) 0.0809(14) Uani 1 1 d . . . . .
H15A H 0.306140 0.499481 0.501588 0.121 Uiso 1 1 calc R U . . .
H15B H 0.328710 0.443057 0.536831 0.121 Uiso 1 1 calc R U . . .
H15C H 0.377858 0.498885 0.540922 0.121 Uiso 1 1 calc R U . . .
C16 C 0.20013(16) 0.70891(13) 0.61135(12) 0.0360(6) Uani 1 1 d . . . . .
H16A H 0.212803 0.691144 0.649696 0.043 Uiso 1 1 calc R U . . .
H16B H 0.152525 0.694364 0.598799 0.043 Uiso 1 1 calc R U . . .
C17 C 0.19742(17) 0.77247(14) 0.61787(15) 0.0437(7) Uani 1 1 d . . . . .
H17A H 0.157421 0.782364 0.644557 0.052 Uiso 1 1 calc R U . . .
H17B H 0.186636 0.789464 0.578778 0.052 Uiso 1 1 calc R U . . .
C18 C 0.26539(19) 0.79886(15) 0.64169(15) 0.0482(8) Uani 1 1 d . . . . .
H18A H 0.276491 0.782612 0.680578 0.072 Uiso 1 1 calc R U . . .
H18B H 0.258898 0.840159 0.645392 0.072 Uiso 1 1 calc R U . . .
H18C H 0.305001 0.791002 0.614618 0.072 Uiso 1 1 calc R U . . .
C19 C 0.4498(4) 0.92353(15) 0.36419(17) 0.098(2) Uani 1 1 d . . . . .
H19A H 0.405107 0.942072 0.350103 0.118 Uiso 1 1 calc R U . . .
H19B H 0.485367 0.924651 0.331918 0.118 Uiso 1 1 calc R U . . .
C20 C 0.4789(4) 0.95451(18) 0.4181(2) 0.102(2) Uani 1 1 d . . . . .
H20A H 0.485660 0.995140 0.407724 0.122 Uiso 1 1 calc R U . . .
H20B H 0.442357 0.952756 0.449598 0.122 Uiso 1 1 calc R U . . .
C21 C 0.5482(3) 0.9320(3) 0.4424(2) 0.115(2) Uani 1 1 d . . . . .
H21A H 0.541946 0.892187 0.454316 0.172 Uiso 1 1 calc R U . . .
H21B H 0.562702 0.954749 0.476836 0.172 Uiso 1 1 calc R U . . .
H21C H 0.585363 0.934448 0.412098 0.172 Uiso 1 1 calc R U . . .
C22 C 0.56548(15) 0.80637(16) 0.31509(14) 0.0452(8) Uani 1 1 d . . . . .
H22A H 0.561149 0.782644 0.351058 0.054 Uiso 1 1 calc R U . . .
H22B H 0.591051 0.841933 0.325792 0.054 Uiso 1 1 calc R U . . .
C23 C 0.6062(2) 0.77506(19) 0.2693(2) 0.0638(11) Uani 1 1 d . . . . .
H23A H 0.613809 0.800122 0.234756 0.077 Uiso 1 1 calc R U . . .
H23B H 0.578197 0.741494 0.256085 0.077 Uiso 1 1 calc R U . . .
C24 C 0.6786(2) 0.75560(19) 0.2939(2) 0.0641(11) Uani 1 1 d . . . . .
H24A H 0.705778 0.788788 0.307893 0.096 Uiso 1 1 calc R U . . .
H24B H 0.705623 0.736280 0.262768 0.096 Uiso 1 1 calc R U . . .
H24C H 0.670947 0.729232 0.326841 0.096 Uiso 1 1 calc R U . . .
C25 C 0.3369(11) 0.6678(5) 0.0216(4) 0.035(2) Uani 0.55 1 d D . P A 1
H25A H 0.324894 0.630454 0.039234 0.042 Uiso 0.55 1 calc R U P A 1
H25B H 0.389809 0.670599 0.018690 0.042 Uiso 0.55 1 calc R U P A 1
C26 C 0.3033(3) 0.6724(2) -0.0398(2) 0.0386(9) Uani 0.55 1 d D . P A 1
H26A H 0.320374 0.640277 -0.064398 0.046 Uiso 0.55 1 calc R U P A 1
H26B H 0.250521 0.669197 -0.036534 0.046 Uiso 0.55 1 calc R U P A 1
C27 C 0.3218(13) 0.7276(10) -0.0696(13) 0.052(2) Uani 0.55 1 d D . P A 1
H27A H 0.299085 0.759230 -0.048463 0.078 Uiso 0.55 1 calc R U P A 1
H27B H 0.304246 0.726857 -0.110515 0.078 Uiso 0.55 1 calc R U P A 1
H27C H 0.373970 0.732795 -0.069270 0.078 Uiso 0.55 1 calc R U P A 1
C25B C 0.3252(14) 0.6707(7) 0.0148(5) 0.035(2) Uani 0.45 1 d D . P A 2
H25C H 0.280417 0.650957 0.002792 0.042 Uiso 0.45 1 calc R U P A 2
H25D H 0.358790 0.642050 0.031281 0.042 Uiso 0.45 1 calc R U P A 2
C26B C 0.3584(4) 0.6995(3) -0.0380(3) 0.0386(9) Uani 0.45 1 d D . P A 2
H26C H 0.396218 0.725876 -0.023748 0.046 Uiso 0.45 1 calc R U P A 2
H26D H 0.382032 0.670078 -0.062457 0.046 Uiso 0.45 1 calc R U P A 2
C27B C 0.3075(17) 0.7324(13) -0.0766(16) 0.052(2) Uani 0.45 1 d D . P A 2
H27D H 0.271945 0.706286 -0.093849 0.078 Uiso 0.45 1 calc R U P A 2
H27E H 0.334228 0.751038 -0.108341 0.078 Uiso 0.45 1 calc R U P A 2
H27F H 0.282875 0.761291 -0.052957 0.078 Uiso 0.45 1 calc R U P A 2
C28 C 0.15225(16) 0.76512(12) 0.03429(12) 0.0332(6) Uani 1 1 d . . . . .
H28A H 0.195553 0.788579 0.027336 0.040 Uiso 1 1 calc R U . . .
H28B H 0.120506 0.786209 0.061545 0.040 Uiso 1 1 calc R U . . .
C29 C 0.11356(16) 0.75478(13) -0.02345(12) 0.0349(6) Uani 1 1 d . . . . .
H29A H 0.069694 0.731986 -0.016489 0.042 Uiso 1 1 calc R U . . .
H29B H 0.144934 0.733164 -0.050554 0.042 Uiso 1 1 calc R U . . .
C30 C 0.0935(2) 0.81153(15) -0.05104(16) 0.0535(9) Uani 1 1 d . . . . .
H30A H 0.060240 0.831763 -0.025087 0.080 Uiso 1 1 calc R U . . .
H30B H 0.070500 0.804981 -0.089497 0.080 Uiso 1 1 calc R U . . .
H30C H 0.136945 0.834514 -0.056378 0.080 Uiso 1 1 calc R U . . .
C31 C -0.07013(15) 0.82328(17) 0.29659(14) 0.0493(9) Uani 1 1 d . . . . .
H31A H -0.094648 0.859189 0.307426 0.059 Uiso 1 1 calc R U . . .
H31B H -0.072157 0.797009 0.330759 0.059 Uiso 1 1 calc R U . . .
C32 C -0.10616(17) 0.79696(16) 0.24426(18) 0.0515(8) Uani 1 1 d . . . . .
H32A H -0.156507 0.787960 0.254429 0.062 Uiso 1 1 calc R U . . .
H32B H -0.081723 0.760681 0.234657 0.062 Uiso 1 1 calc R U . . .
C33 C -0.10560(19) 0.83490(19) 0.19060(15) 0.0548(9) Uani 1 1 d . . . . .
H33A H -0.130115 0.870781 0.199652 0.082 Uiso 1 1 calc R U . . .
H33B H -0.130447 0.815765 0.157859 0.082 Uiso 1 1 calc R U . . .
H33C H -0.055874 0.842848 0.179377 0.082 Uiso 1 1 calc R U . . .
C34 C 0.0667(3) 0.93631(13) 0.35768(17) 0.0814(17) Uani 1 1 d . U . . .
H34A H 0.035568 0.944027 0.322973 0.098 Uiso 1 1 calc R U . . .
H34B H 0.116601 0.946986 0.347729 0.098 Uiso 1 1 calc R U . . .
C35 C 0.0414(3) 0.96965(15) 0.41026(19) 0.0862(17) Uani 1 1 d . U . . .
H35A H 0.046933 1.010867 0.402063 0.103 Uiso 1 1 calc R U . . .
H35B H 0.072097 0.960227 0.444783 0.103 Uiso 1 1 calc R U . . .
C36 C -0.0356(3) 0.9576(2) 0.4252(2) 0.105(2) Uani 1 1 d . U . . .
H36A H -0.066145 0.965755 0.390803 0.158 Uiso 1 1 calc R U . . .
H36B H -0.050207 0.981694 0.458370 0.158 Uiso 1 1 calc R U . . .
H36C H -0.040756 0.917378 0.436197 0.158 Uiso 1 1 calc R U . . .
C37 C 0.22922(13) 0.53562(10) 0.38511(11) 0.0224(5) Uani 1 1 d . . . . .
C38 C 0.19543(13) 0.50207(10) 0.41551(11) 0.0232(5) Uani 1 1 d . . . . .
C39 C 0.15965(14) 0.45917(11) 0.44983(11) 0.0261(5) Uani 1 1 d . . . . .
C40 C 0.10798(17) 0.47457(12) 0.49118(13) 0.0379(7) Uani 1 1 d . . . . .
H40 H 0.096240 0.513587 0.496804 0.045 Uiso 1 1 calc R U . . .
C41 C 0.0737(2) 0.43279(15) 0.52419(16) 0.0505(9) Uani 1 1 d . . . . .
H41 H 0.038352 0.443276 0.552262 0.061 Uiso 1 1 calc R U . . .
C42 C 0.09087(19) 0.37613(14) 0.51620(16) 0.0502(8) Uani 1 1 d . . . . .
H42 H 0.067797 0.347753 0.539212 0.060 Uiso 1 1 calc R U . . .
C43 C 0.14140(18) 0.36044(13) 0.47498(16) 0.0455(8) Uani 1 1 d . . . . .
H43 H 0.152463 0.321293 0.469355 0.055 Uiso 1 1 calc R U . . .
C44 C 0.17603(16) 0.40153(12) 0.44179(14) 0.0351(6) Uani 1 1 d . . . . .
H44 H 0.210912 0.390572 0.413552 0.042 Uiso 1 1 calc R U . . .
C45 C 0.24306(13) 0.79773(10) 0.42368(10) 0.0214(5) Uani 1 1 d . . . . .
C46 C 0.24171(13) 0.84829(11) 0.43619(11) 0.0245(5) Uani 1 1 d D . . . .
C47 C 0.2465(3) 0.90601(12) 0.4588(2) 0.0384(10) Uani 0.65 1 d DG . P B 1
C48 C 0.2270(4) 0.9159(2) 0.5171(2) 0.0446(14) Uani 0.65 1 d G . P B 1
H48 H 0.207409 0.885959 0.540119 0.054 Uiso 0.65 1 calc R U P B 1
C49 C 0.2363(4) 0.9697(3) 0.5417(2) 0.0842(16) Uani 0.65 1 d G . P B 1
H49 H 0.223032 0.976532 0.581536 0.101 Uiso 0.65 1 calc R U P B 1
C50 C 0.2650(3) 1.01361(19) 0.5080(3) 0.105(3) Uani 0.65 1 d G . P B 1
H50 H 0.271386 1.050383 0.524854 0.125 Uiso 0.65 1 calc R U P B 1
C51 C 0.2845(3) 1.00368(14) 0.4498(3) 0.103(2) Uani 0.65 1 d G . P B 1
H51 H 0.304117 1.033662 0.426754 0.124 Uiso 0.65 1 calc R U P B 1
C52 C 0.2752(3) 0.94988(16) 0.4252(2) 0.0646(16) Uani 0.65 1 d G . P B 1
H52 H 0.288494 0.943088 0.385336 0.078 Uiso 0.65 1 calc R U P B 1
C47B C 0.2351(7) 0.9041(2) 0.4611(5) 0.0384(10) Uani 0.35 1 d DG . P B 2
C48B C 0.2418(9) 0.9121(4) 0.5217(4) 0.0446(14) Uani 0.35 1 d G . P B 2
H48B H 0.252480 0.880743 0.546755 0.054 Uiso 0.35 1 calc R U P B 2
C49B C 0.2328(8) 0.9662(5) 0.5457(4) 0.0842(16) Uani 0.35 1 d G . P B 2
H49B H 0.237324 0.971736 0.587116 0.101 Uiso 0.35 1 calc R U P B 2
C50B C 0.2171(6) 1.0122(4) 0.5090(5) 0.105(3) Uani 0.35 1 d G . P B 2
H50B H 0.210976 1.049096 0.525429 0.125 Uiso 0.35 1 calc R U P B 2
C51B C 0.2105(6) 1.0041(2) 0.4484(5) 0.103(2) Uani 0.35 1 d G . P B 2
H51B H 0.199782 1.035463 0.423380 0.124 Uiso 0.35 1 calc R U P B 2
C52B C 0.2195(5) 0.9500(3) 0.4244(4) 0.0646(16) Uani 0.35 1 d G . P B 2
H52B H 0.214938 0.944471 0.383017 0.078 Uiso 0.35 1 calc R U P B 2
C53 C 0.40486(14) 0.68918(11) 0.22114(12) 0.0283(5) Uani 1 1 d . . . . .
C54 C 0.43906(14) 0.68943(11) 0.17580(11) 0.0271(5) Uani 1 1 d . . . . .
C55 C 0.47982(14) 0.68515(12) 0.12243(11) 0.0284(5) Uani 1 1 d . . . . .
C56 C 0.49044(15) 0.73246(13) 0.08619(12) 0.0331(6) Uani 1 1 d . . . . .
H56 H 0.472381 0.768763 0.097255 0.040 Uiso 1 1 calc R U . . .
C57 C 0.52777(17) 0.72580(14) 0.03371(13) 0.0394(7) Uani 1 1 d . . . . .
H57 H 0.534830 0.757801 0.008701 0.047 Uiso 1 1 calc R U . . .
C58 C 0.55460(17) 0.67366(15) 0.01746(13) 0.0419(7) Uani 1 1 d . . . . .
H58 H 0.579361 0.669585 -0.018847 0.050 Uiso 1 1 calc R U . . .
C59 C 0.54557(19) 0.62740(15) 0.05382(14) 0.0459(8) Uani 1 1 d . . . . .
H59 H 0.565154 0.591527 0.043001 0.055 Uiso 1 1 calc R U . . .
C60 C 0.50811(18) 0.63269(13) 0.10613(13) 0.0392(7) Uani 1 1 d . . . . .
H60 H 0.501726 0.600435 0.130909 0.047 Uiso 1 1 calc R U . . .
C61 C 0.08154(14) 0.70012(10) 0.21237(11) 0.0244(5) Uani 1 1 d . . . . .
C62 C 0.04148(14) 0.68920(10) 0.17109(11) 0.0247(5) Uani 1 1 d . . . . .
C63 C -0.00598(14) 0.67982(12) 0.12215(11) 0.0269(5) Uani 1 1 d . . . . .
C64 C -0.02892(15) 0.72546(13) 0.08793(12) 0.0347(6) Uani 1 1 d . . . . .
H64 H -0.014294 0.763106 0.097715 0.042 Uiso 1 1 calc R U . . .
C65 C -0.07329(17) 0.71603(17) 0.03936(14) 0.0464(8) Uani 1 1 d . . . . .
H65 H -0.088292 0.747192 0.015492 0.056 Uiso 1 1 calc R U . . .
C66 C -0.09555(17) 0.66168(17) 0.02574(13) 0.0478(8) Uani 1 1 d . . . . .
H66 H -0.125215 0.655442 -0.007945 0.057 Uiso 1 1 calc R U . . .
C67 C -0.07534(19) 0.61652(16) 0.06030(14) 0.0492(8) Uani 1 1 d . . . . .
H67 H -0.092179 0.579293 0.051216 0.059 Uiso 1 1 calc R U . . .
C68 C -0.03035(17) 0.62498(13) 0.10855(13) 0.0395(7) Uani 1 1 d . . . . .
H68 H -0.016100 0.593544 0.132338 0.047 Uiso 1 1 calc R U . . .
Cl1 Cl 0.24071(3) 0.67907(2) 0.31193(2) 0.02291(11) Uani 1 1 d . . . . .
Cu1 Cu 0.23637(2) 0.55036(2) 0.29883(2) 0.02600(7) Uani 1 1 d . . . . .
Cu2 Cu 0.30739(2) 0.59240(2) 0.38912(2) 0.02616(7) Uani 1 1 d . . . . .
Cu3 Cu 0.15399(2) 0.59669(2) 0.40071(2) 0.02718(7) Uani 1 1 d . . . . .
Cu4 Cu 0.17068(2) 0.73651(2) 0.41550(2) 0.02423(7) Uani 1 1 d . . . . .
Cu5 Cu 0.08925(2) 0.69084(2) 0.29832(2) 0.02712(7) Uani 1 1 d . . . . .
Cu6 Cu 0.14709(2) 0.63160(2) 0.20161(2) 0.03199(8) Uani 1 1 d . . . . .
Cu7 Cu 0.32375(2) 0.63250(2) 0.21032(2) 0.04612(10) Uani 1 1 d . . . . .
Cu8 Cu 0.39989(2) 0.67788(2) 0.30600(2) 0.02967(7) Uani 1 1 d . . . . .
Cu9 Cu 0.30872(2) 0.73240(2) 0.41399(2) 0.02527(7) Uani 1 1 d . . . . .
Cu10 Cu 0.24738(2) 0.82106(2) 0.33682(2) 0.02764(7) Uani 1 1 d . . . . .
Cu11 Cu 0.15880(2) 0.75737(2) 0.22315(2) 0.02624(7) Uani 1 1 d . . . . .
Cu12 Cu 0.33355(2) 0.75283(2) 0.22431(2) 0.03819(9) Uani 1 1 d . . . . .
F1 F 0.76328(16) 0.47063(11) 0.26874(11) 0.0825(8) Uani 1 1 d . . . . .
F2 F 0.78074(17) 0.49198(11) 0.17704(11) 0.0836(8) Uani 1 1 d . . . . .
F3 F 0.85271(13) 0.42857(11) 0.22166(12) 0.0741(7) Uani 1 1 d . . . . .
F4 F 0.77985(19) 0.39839(14) 0.15156(14) 0.1074(11) Uani 1 1 d . . . . .
F5 F 0.75871(18) 0.37712(11) 0.24651(17) 0.1083(12) Uani 1 1 d . . . . .
F6 F 0.68672(14) 0.43892(13) 0.1981(2) 0.1433(18) Uani 1 1 d . . . . .
O1 O 0.42671(10) 0.47229(7) 0.31328(8) 0.0272(4) Uani 1 1 d . . . . .
O2 O 0.48333(9) 0.53837(8) 0.24504(8) 0.0266(4) Uani 1 1 d . . . . .
O3 O 0.04134(9) 0.49319(7) 0.32853(7) 0.0227(3) Uani 1 1 d . . . . .
O4 O -0.01323(9) 0.55340(8) 0.24606(8) 0.0262(4) Uani 1 1 d . . . . .
O5 O 0.23105(9) 0.58838(7) 0.54833(8) 0.0261(4) Uani 1 1 d . . . . .
O6 O 0.25396(10) 0.69431(8) 0.56721(7) 0.0282(4) Uani 1 1 d . . . . .
O7 O 0.43520(12) 0.86416(8) 0.38116(8) 0.0362(5) Uani 1 1 d . . . . .
O8 O 0.49380(10) 0.81991(9) 0.29154(8) 0.0336(4) Uani 1 1 d . . . . .
O9 O 0.30934(10) 0.71443(8) 0.05957(8) 0.0289(4) Uani 1 1 d D . . . .
O10 O 0.17296(10) 0.71101(8) 0.06081(8) 0.0289(4) Uani 1 1 d . . . . .
O11 O 0.00496(10) 0.83485(9) 0.28104(8) 0.0364(5) Uani 1 1 d . . . . .
O12 O 0.06296(12) 0.87572(7) 0.37404(8) 0.0365(5) Uani 1 1 d . . . . .
P1 P 0.41660(3) 0.53402(3) 0.28691(3) 0.02095(12) Uani 1 1 d . . . . .
P2 P 0.05227(3) 0.54814(2) 0.28995(3) 0.01776(11) Uani 1 1 d . . . . .
P3 P 0.24039(3) 0.64809(3) 0.51788(2) 0.01862(11) Uani 1 1 d . . . . .
P4 P 0.42583(3) 0.81728(3) 0.33232(3) 0.02080(12) Uani 1 1 d . . . . .
P5 P 0.24249(3) 0.70765(3) 0.10116(3) 0.02133(12) Uani 1 1 d . . . . .
P6 P 0.06915(3) 0.82816(3) 0.32527(3) 0.02117(12) Uani 1 1 d . . . . .
P7 P 0.76912(5) 0.43391(4) 0.20974(4) 0.0450(2) Uani 1 1 d . . . . .
S1 S 0.32956(3) 0.53762(2) 0.23432(3) 0.02205(12) Uani 1 1 d . . . . .
S2 S 0.42283(3) 0.59202(3) 0.35262(3) 0.02373(12) Uani 1 1 d . . . . .
S3 S 0.13822(3) 0.54095(2) 0.23685(3) 0.02034(11) Uani 1 1 d . . . . .
S4 S 0.05108(3) 0.61155(2) 0.34940(3) 0.01958(11) Uani 1 1 d . . . . .
S5 S 0.14620(3) 0.66065(2) 0.47574(2) 0.01922(11) Uani 1 1 d . . . . .
S6 S 0.33001(3) 0.65093(2) 0.46912(2) 0.01978(11) Uani 1 1 d . . . . .
S7 S 0.42312(3) 0.74378(2) 0.37794(3) 0.02015(11) Uani 1 1 d . . . . .
S8 S 0.34394(3) 0.83536(2) 0.27742(2) 0.02139(11) Uani 1 1 d . . . . .
S9 S 0.23973(4) 0.62958(3) 0.13654(3) 0.02590(13) Uani 1 1 d . . . . .
S10 S 0.24756(3) 0.77548(2) 0.15561(2) 0.02159(12) Uani 1 1 d . . . . .
S11 S 0.06170(3) 0.75505(2) 0.37109(2) 0.01887(11) Uani 1 1 d . . . . .
S12 S 0.15515(3) 0.84180(2) 0.27422(2) 0.02064(11) Uani 1 1 d . . . . .

loop_
_atom_site_aniso_label
_atom_site_aniso_U_11
_atom_site_aniso_U_22
_atom_site_aniso_U_33
_atom_site_aniso_U_23
_atom_site_aniso_U_13
_atom_site_aniso_U_12
C1 0.0314(14) 0.0265(13) 0.0455(17) 0.0085(12) 0.0096(12) 0.0007(11)
C2 0.0481(19) 0.0353(16) 0.061(2) 0.0189(15) 0.0100(16) 0.0065(14)
C3 0.061(2) 0.078(3) 0.054(2) 0.018(2) -0.0101(18) 0.011(2)
C4 0.0226(13) 0.0401(16) 0.0527(18) 0.0053(14) 0.0050(12) 0.0090(11)
C5 0.0271(15) 0.059(2) 0.072(2) 0.0092(18) 0.0077(15) 0.0039(14)
C6 0.041(2) 0.052(2) 0.113(4) 0.010(2) -0.007(2) -0.0065(17)
C7 0.0483(17) 0.0178(12) 0.0329(14) -0.0047(10) 0.0113(12) -0.0056(11)
C8 0.064(2) 0.0235(13) 0.0369(16) 0.0060(12) -0.0061(14) -0.0166(13)
C9 0.092(3) 0.067(3) 0.064(3) -0.004(2) 0.036(2) -0.042(2)
C10 0.0192(12) 0.0412(16) 0.0490(17) -0.0007(13) -0.0028(11) -0.0033(11)
C11 0.0324(16) 0.057(2) 0.056(2) 0.0141(17) 0.0003(14) 0.0123(14)
C12 0.045(2) 0.080(3) 0.089(3) 0.012(2) 0.010(2) 0.027(2)
C13 0.0433(17) 0.0433(16) 0.0321(15) 0.0154(13) -0.0082(12) 0.0059(13)
C14 0.073(3) 0.0446(19) 0.066(2) 0.0207(18) -0.012(2) 0.0166(18)
C15 0.089(3) 0.065(3) 0.088(3) -0.018(2) -0.026(3) 0.033(2)
C16 0.0374(15) 0.0443(16) 0.0265(13) -0.0113(12) 0.0098(11) -0.0050(12)
C17 0.0415(17) 0.0450(17) 0.0447(18) -0.0149(14) -0.0006(14) 0.0076(14)
C18 0.0489(19) 0.052(2) 0.0431(18) -0.0128(15) 0.0011(15) -0.0054(15)
C19 0.231(7) 0.0232(17) 0.041(2) 0.0054(15) -0.033(3) -0.039(3)
C20 0.216(6) 0.041(2) 0.049(2) -0.0089(18) -0.007(3) -0.053(3)
C21 0.124(5) 0.151(6) 0.069(3) -0.040(3) -0.001(3) -0.083(4)
C22 0.0232(14) 0.074(2) 0.0380(16) 0.0145(15) -0.0028(12) -0.0147(14)
C23 0.046(2) 0.068(3) 0.077(3) -0.016(2) -0.0143(19) 0.0144(18)
C24 0.046(2) 0.067(3) 0.079(3) 0.000(2) -0.0069(19) 0.0094(18)
C25 0.042(6) 0.0372(18) 0.026(2) -0.0103(17) 0.011(3) 0.001(2)
C26 0.038(2) 0.051(2) 0.0278(19) -0.0138(17) 0.0066(16) 0.0021(17)
C27 0.062(8) 0.074(4) 0.021(6) 0.001(2) 0.004(5) 0.005(5)
C25B 0.042(6) 0.0372(18) 0.026(2) -0.0103(17) 0.011(3) 0.001(2)
C26B 0.038(2) 0.051(2) 0.0278(19) -0.0138(17) 0.0066(16) 0.0021(17)
C27B 0.062(8) 0.074(4) 0.021(6) 0.001(2) 0.004(5) 0.005(5)
C28 0.0390(15) 0.0325(14) 0.0279(13) -0.0013(11) -0.0068(11) -0.0028(12)
C29 0.0332(15) 0.0421(16) 0.0291(14) -0.0047(12) -0.0078(11) 0.0013(12)
C30 0.063(2) 0.0480(19) 0.049(2) -0.0022(15) -0.0281(17) 0.0015(16)
C31 0.0197(13) 0.089(3) 0.0393(16) 0.0284(17) 0.0084(12) 0.0185(15)
C32 0.0262(15) 0.053(2) 0.076(2) 0.0106(17) 0.0056(15) 0.0027(14)
C33 0.0381(18) 0.088(3) 0.0384(17) -0.0008(17) -0.0044(14) -0.0010(18)
C34 0.184(5) 0.0163(14) 0.044(2) 0.0086(14) 0.042(3) 0.023(2)
C35 0.179(5) 0.0270(17) 0.053(2) -0.0012(16) 0.032(3) 0.035(2)
C36 0.146(5) 0.095(4) 0.074(3) -0.028(3) 0.000(3) 0.083(4)
C37 0.0228(12) 0.0200(11) 0.0244(12) -0.0010(9) 0.0036(9) 0.0026(9)
C38 0.0224(11) 0.0241(12) 0.0231(12) -0.0024(9) 0.0005(9) 0.0020(9)
C39 0.0254(12) 0.0262(12) 0.0268(12) 0.0037(10) -0.0003(10) -0.0030(10)
C40 0.0438(17) 0.0280(14) 0.0420(16) 0.0046(12) 0.0160(13) -0.0020(12)
C41 0.055(2) 0.0472(18) 0.050(2) 0.0105(15) 0.0243(16) -0.0072(15)
C42 0.053(2) 0.0382(17) 0.059(2) 0.0218(15) 0.0090(16) -0.0109(14)
C43 0.0510(19) 0.0272(14) 0.058(2) 0.0120(14) 0.0016(15) 0.0000(13)
C44 0.0349(15) 0.0278(13) 0.0428(16) 0.0034(12) 0.0035(12) 0.0006(11)
C45 0.0243(12) 0.0226(11) 0.0174(11) 0.0008(9) 0.0002(9) -0.0008(9)
C46 0.0242(12) 0.0269(12) 0.0222(12) 0.0011(9) -0.0035(9) 0.0016(9)
C47 0.052(3) 0.0208(13) 0.0424(17) -0.0029(12) -0.0123(16) 0.0061(13)
C48 0.040(4) 0.047(2) 0.046(2) -0.0206(16) -0.013(2) 0.0120(19)
C49 0.092(3) 0.068(3) 0.092(3) -0.055(2) -0.037(3) 0.030(2)
C50 0.108(6) 0.035(2) 0.170(5) -0.043(3) -0.074(5) 0.023(4)
C51 0.137(6) 0.019(2) 0.153(5) 0.015(3) -0.052(5) -0.005(3)
C52 0.092(4) 0.0261(19) 0.076(3) 0.0150(19) -0.024(4) -0.004(3)
C47B 0.052(3) 0.0208(13) 0.0424(17) -0.0029(12) -0.0123(16) 0.0061(13)
C48B 0.040(4) 0.047(2) 0.046(2) -0.0206(16) -0.013(2) 0.0120(19)
C49B 0.092(3) 0.068(3) 0.092(3) -0.055(2) -0.037(3) 0.030(2)
C50B 0.108(6) 0.035(2) 0.170(5) -0.043(3) -0.074(5) 0.023(4)
C51B 0.137(6) 0.019(2) 0.153(5) 0.015(3) -0.052(5) -0.005(3)
C52B 0.092(4) 0.0261(19) 0.076(3) 0.0150(19) -0.024(4) -0.004(3)
C53 0.0296(13) 0.0244(12) 0.0310(13) -0.0031(10) 0.0093(10) -0.0041(10)
C54 0.0240(12) 0.0301(13) 0.0271(12) 0.0045(10) 0.0006(10) -0.0033(10)
C55 0.0280(13) 0.0369(14) 0.0202(12) 0.0022(10) 0.0008(10) -0.0064(11)
C56 0.0369(15) 0.0350(14) 0.0275(13) 0.0025(11) 0.0014(11) -0.0112(12)
C57 0.0428(16) 0.0491(17) 0.0265(14) 0.0071(12) 0.0050(12) -0.0205(13)
C58 0.0398(16) 0.062(2) 0.0242(14) -0.0026(13) 0.0092(12) -0.0116(14)
C59 0.055(2) 0.0470(18) 0.0356(16) -0.0060(13) 0.0125(14) -0.0003(15)
C60 0.0527(18) 0.0359(15) 0.0292(14) 0.0031(12) 0.0086(13) -0.0031(13)
C61 0.0275(12) 0.0226(12) 0.0232(12) -0.0018(9) -0.0021(9) 0.0002(9)
C62 0.0295(13) 0.0230(12) 0.0216(11) 0.0012(9) -0.0001(9) 0.0020(10)
C63 0.0264(12) 0.0380(14) 0.0164(11) -0.0006(10) -0.0040(9) 0.0038(10)
C64 0.0311(14) 0.0438(16) 0.0292(14) 0.0086(12) -0.0025(11) 0.0037(12)
C65 0.0357(16) 0.073(2) 0.0298(15) 0.0170(15) -0.0057(12) 0.0137(15)
C66 0.0312(15) 0.088(2) 0.0245(14) -0.0069(15) -0.0102(12) 0.0050(16)
C67 0.0486(19) 0.061(2) 0.0382(17) -0.0171(15) -0.0152(14) -0.0004(16)
C68 0.0457(17) 0.0393(16) 0.0335(15) -0.0046(12) -0.0134(13) 0.0034(13)
Cl1 0.0228(3) 0.0246(3) 0.0214(3) -0.0013(2) 0.0009(2) -0.0008(2)
Cu1 0.02141(15) 0.03373(17) 0.02289(15) 0.00159(12) 0.00254(12) -0.00029(12)
Cu2 0.02627(15) 0.02461(15) 0.02770(16) -0.00649(12) 0.00775(12) -0.00484(12)
Cu3 0.02581(16) 0.02686(16) 0.02881(16) -0.00768(13) -0.00385(12) 0.00599(12)
Cu4 0.02419(15) 0.02141(14) 0.02701(16) 0.00363(12) -0.00495(12) -0.00139(11)
Cu5 0.04262(19) 0.02089(15) 0.01782(14) -0.00160(11) -0.00187(13) -0.00294(13)
Cu6 0.03819(19) 0.02355(16) 0.03438(18) 0.00450(13) 0.01229(14) 0.00264(13)
Cu7 0.0401(2) 0.02772(18) 0.0703(3) 0.01454(18) -0.01914(19) -0.00948(15)
Cu8 0.03978(19) 0.02422(16) 0.02516(16) -0.00462(12) 0.01031(13) -0.00487(13)
Cu9 0.02485(15) 0.02157(14) 0.02947(16) 0.00329(12) 0.00703(12) 0.00148(12)
Cu10 0.02741(16) 0.03676(18) 0.01874(14) 0.00295(12) -0.00121(12) -0.00044(13)
Cu11 0.02882(16) 0.02918(16) 0.02075(15) -0.00532(12) 0.00214(12) -0.00514(12)
Cu12 0.0450(2) 0.02895(18) 0.0403(2) -0.01139(15) -0.01938(16) 0.00786(15)
F1 0.117(2) 0.0701(16) 0.0606(15) -0.0034(12) 0.0230(15) 0.0264(15)
F2 0.119(2) 0.0607(15) 0.0707(16) 0.0270(12) -0.0229(15) -0.0166(15)
F3 0.0529(13) 0.0708(15) 0.0984(19) -0.0196(14) -0.0111(13) 0.0087(11)
F4 0.130(3) 0.106(2) 0.087(2) -0.0544(18) -0.0341(19) 0.015(2)
F5 0.112(2) 0.0490(14) 0.165(3) 0.0283(17) 0.059(2) 0.0034(15)
F6 0.0392(14) 0.0739(19) 0.316(6) -0.034(3) -0.030(2) -0.0001(13)
O1 0.0274(9) 0.0204(8) 0.0338(10) 0.0011(7) 0.0046(7) 0.0038(7)
O2 0.0210(8) 0.0284(9) 0.0304(9) -0.0023(7) 0.0072(7) 0.0040(7)
O3 0.0274(9) 0.0180(8) 0.0229(8) 0.0001(6) 0.0037(7) -0.0054(7)
O4 0.0214(8) 0.0300(9) 0.0271(9) -0.0022(7) -0.0046(7) -0.0026(7)
O5 0.0278(9) 0.0262(9) 0.0242(9) 0.0103(7) -0.0006(7) -0.0003(7)
O6 0.0298(9) 0.0355(10) 0.0193(8) -0.0091(7) 0.0002(7) -0.0003(8)
O7 0.0657(14) 0.0209(9) 0.0219(9) 0.0004(7) -0.0120(9) -0.0126(9)
O8 0.0232(9) 0.0502(12) 0.0273(9) 0.0105(8) -0.0013(7) -0.0128(8)
O9 0.0358(10) 0.0306(9) 0.0203(8) -0.0065(7) 0.0100(7) -0.0067(8)
O10 0.0341(10) 0.0289(9) 0.0236(9) -0.0037(7) -0.0049(7) -0.0041(8)
O11 0.0219(9) 0.0603(13) 0.0269(10) 0.0179(9) 0.0020(7) 0.0121(9)
O12 0.0689(14) 0.0169(9) 0.0240(9) 0.0049(7) 0.0161(9) 0.0121(9)
P1 0.0198(3) 0.0180(3) 0.0251(3) -0.0023(2) 0.0051(2) 0.0026(2)
P2 0.0174(3) 0.0165(3) 0.0194(3) -0.0003(2) -0.0002(2) -0.0032(2)
P3 0.0224(3) 0.0195(3) 0.0139(3) 0.0006(2) 0.0013(2) 0.0012(2)
P4 0.0251(3) 0.0200(3) 0.0172(3) 0.0006(2) -0.0013(2) -0.0077(2)
P5 0.0268(3) 0.0234(3) 0.0139(3) -0.0026(2) 0.0017(2) -0.0035(2)
P6 0.0255(3) 0.0215(3) 0.0166(3) 0.0032(2) 0.0022(2) 0.0077(2)
P7 0.0405(4) 0.0352(4) 0.0594(5) -0.0011(4) 0.0039(4) -0.0032(3)
S1 0.0218(3) 0.0203(3) 0.0241(3) -0.0038(2) 0.0034(2) 0.0013(2)
S2 0.0219(3) 0.0227(3) 0.0267(3) -0.0058(2) 0.0036(2) -0.0001(2)
S3 0.0215(3) 0.0195(3) 0.0201(3) -0.0024(2) 0.0034(2) -0.0027(2)
S4 0.0190(3) 0.0188(3) 0.0210(3) -0.0024(2) 0.0017(2) -0.0010(2)
S5 0.0198(3) 0.0202(3) 0.0177(3) 0.0004(2) 0.0012(2) 0.0020(2)
S6 0.0201(3) 0.0211(3) 0.0181(3) 0.0002(2) 0.0016(2) 0.0005(2)
S7 0.0201(3) 0.0194(3) 0.0209(3) 0.0012(2) 0.0000(2) -0.0021(2)
S8 0.0259(3) 0.0213(3) 0.0170(3) 0.0009(2) -0.0003(2) -0.0020(2)
S9 0.0341(3) 0.0209(3) 0.0228(3) -0.0029(2) 0.0052(2) -0.0023(2)
S10 0.0290(3) 0.0208(3) 0.0150(3) -0.0023(2) -0.0001(2) -0.0025(2)
S11 0.0208(3) 0.0183(3) 0.0175(3) 0.0007(2) 0.0004(2) 0.0013(2)
S12 0.0242(3) 0.0216(3) 0.0160(3) 0.0015(2) -0.0002(2) -0.0003(2)

loop_
_atom_type_symbol
_atom_type_description
_atom_type_scat_dispersion_real
_atom_type_scat_dispersion_imag
_atom_type_scat_source
C C 0.0033 0.0016 'International Tables Vol C Tables 4.2.6.8 and 6.1.1.4'
H H 0.0000 0.0000 'International Tables Vol C Tables 4.2.6.8 and 6.1.1.4'
O O 0.0106 0.0060 'International Tables Vol C Tables 4.2.6.8 and 6.1.1.4'
P P 0.1023 0.0942 'International Tables Vol C Tables 4.2.6.8 and 6.1.1.4'
S S 0.1246 0.1234 'International Tables Vol C Tables 4.2.6.8 and 6.1.1.4'
Cl Cl 0.1484 0.1585 'International Tables Vol C Tables 4.2.6.8 and 6.1.1.4'
Cu Cu 0.3201 1.2651 'International Tables Vol C Tables 4.2.6.8 and 6.1.1.4'
F F 0.0171 0.0103 'International Tables Vol C Tables 4.2.6.8 and 6.1.1.4'

loop_
_geom_angle_atom_site_label_1
_geom_angle_atom_site_label_2
_geom_angle_atom_site_label_3
_geom_angle
_geom_angle_site_symmetry_1
_geom_angle_site_symmetry_3
_geom_angle_publ_flag
O1 C1 C2 107.7(2) . . ?
C1 C2 C3 113.9(3) . . ?
O2 C4 C5 108.5(2) . . ?
C6 C5 C4 112.9(3) . . ?
O3 C7 C8 107.6(2) . . ?
C7 C8 C9 112.0(3) . . ?
O4 C10 C11 110.8(2) . . ?
C10 C11 C12 109.8(3) . . ?
O5 C13 C14 108.7(3) . . ?
C15 C14 C13 112.4(3) . . ?
O6 C16 C17 108.9(2) . . ?
C16 C17 C18 114.6(3) . . ?
O7 C19 C20 108.0(3) . . ?
C21 C20 C19 115.5(5) . . ?
O8 C22 C23 108.8(3) . . ?
C22 C23 C24 110.4(3) . . ?
O9 C25 C26 109.6(9) . . ?
C27 C26 C25 112.1(13) . . ?
O9 C25B C26B 108.5(11) . . ?
C27B C26B C25B 115.5(17) . . ?
O10 C28 C29 109.9(2) . . ?
C28 C29 C30 109.3(2) . . ?
O11 C31 C32 108.1(3) . . ?
C31 C32 C33 113.0(3) . . ?
O12 C34 C35 106.7(3) . . ?
C34 C35 C36 112.6(5) . . ?
C38 C37 Cu2 142.2(2) . . ?
C38 C37 Cu1 134.6(2) . . ?
Cu2 C37 Cu1 82.73(9) . . ?
C38 C37 Cu3 89.88(17) . . ?
Cu2 C37 Cu3 91.45(10) . . ?
Cu1 C37 Cu3 95.66(10) . . ?
C37 C38 C39 175.4(3) . . ?
C37 C38 Cu3 59.11(15) . . ?
C39 C38 Cu3 125.42(17) . . ?
C40 C39 C44 119.3(2) . . ?
C40 C39 C38 120.4(2) . . ?
C44 C39 C38 120.3(2) . . ?
C41 C40 C39 120.0(3) . . ?
C42 C41 C40 120.0(3) . . ?
C41 C42 C43 120.4(3) . . ?
C42 C43 C44 120.2(3) . . ?
C43 C44 C39 120.0(3) . . ?
C46 C45 Cu9 142.6(2) . . ?
C46 C45 Cu4 135.5(2) . . ?
Cu9 C45 Cu4 81.27(9) . . ?
C46 C45 Cu10 87.93(17) . . ?
Cu9 C45 Cu10 94.17(10) . . ?
Cu4 C45 Cu10 97.81(10) . . ?
C45 C46 C47B 169.4(5) . . ?
C45 C46 C47 171.3(3) . . ?
C45 C46 Cu10 60.69(15) . . ?
C47B C46 Cu10 129.3(4) . . ?
C47 C46 Cu10 126.2(3) . . ?
C48 C47 C52 120.0 . . ?
C48 C47 C46 118.4(4) . . ?
C52 C47 C46 121.4(4) . . ?
C49 C48 C47 120.0 . . ?
C48 C49 C50 120.0 . . ?
C51 C50 C49 120.0 . . ?
C50 C51 C52 120.0 . . ?
C51 C52 C47 120.0 . . ?
C48B C47B C52B 120.0 . . ?
C48B C47B C46 120.5(7) . . ?
C52B C47B C46 119.5(7) . . ?
C49B C48B C47B 120.0 . . ?
C48B C49B C50B 120.0 . . ?
C51B C50B C49B 120.0 . . ?
C52B C51B C50B 120.0 . . ?
C51B C52B C47B 120.0 . . ?
C54 C53 Cu8 150.2(2) . . ?
C54 C53 Cu12 112.3(2) . . ?
Cu8 C53 Cu12 91.73(11) . . ?
C54 C53 Cu7 107.3(2) . . ?
Cu8 C53 Cu7 89.39(10) . . ?
Cu12 C53 Cu7 89.97(11) . . ?
C53 C54 C55 175.7(3) . . ?
C60 C55 C56 119.5(2) . . ?
C60 C55 C54 119.3(2) . . ?
C56 C55 C54 121.2(3) . . ?
C57 C56 C55 119.1(3) . . ?
C58 C57 C56 121.0(3) . . ?
C57 C58 C59 119.8(3) . . ?
C58 C59 C60 120.4(3) . . ?
C59 C60 C55 120.1(3) . . ?
C62 C61 Cu5 141.0(2) . . ?
C62 C61 Cu11 132.6(2) . . ?
Cu5 C61 Cu11 84.55(10) . . ?
C62 C61 Cu6 96.13(18) . . ?
Cu5 C61 Cu6 89.49(10) . . ?
Cu11 C61 Cu6 96.57(11) . . ?
C61 C62 C63 176.7(3) . . ?
C61 C62 Cu6 54.62(15) . . ?
C63 C62 Cu6 128.09(18) . . ?
C64 C63 C68 119.3(3) . . ?
C64 C63 C62 120.0(3) . . ?
C68 C63 C62 120.7(2) . . ?
C63 C64 C65 119.9(3) . . ?
C66 C65 C64 120.1(3) . . ?
C67 C66 C65 120.6(3) . . ?
C66 C67 C68 120.1(3) . . ?
C67 C68 C63 119.9(3) . . ?
C37 Cu1 S1 131.15(7) . . ?
C37 Cu1 S3 121.49(7) . . ?
S1 Cu1 S3 101.55(3) . . ?
C37 Cu1 Cu2 48.41(7) . . ?
S1 Cu1 Cu2 99.52(2) . . ?
S3 Cu1 Cu2 154.71(2) . . ?
C37 Cu1 Cu3 42.79(7) . . ?
S1 Cu1 Cu3 159.10(2) . . ?
S3 Cu1 Cu3 95.470(19) . . ?
Cu2 Cu1 Cu3 61.279(13) . . ?
C37 Cu2 S2 131.99(7) . . ?
C37 Cu2 S6 124.58(7) . . ?
S2 Cu2 S6 96.75(2) . . ?
C37 Cu2 Cu1 48.86(7) . . ?
S2 Cu2 Cu1 100.71(2) . . ?
S6 Cu2 Cu1 157.54(2) . . ?
C37 Cu2 Cu3 45.13(7) . . ?
S2 Cu2 Cu3 164.17(2) . . ?
S6 Cu2 Cu3 94.805(18) . . ?
Cu1 Cu2 Cu3 65.620(12) . . ?
C37 Cu3 S4 126.95(7) . . ?
C37 Cu3 S5 129.93(7) . . ?
S4 Cu3 S5 102.94(2) . . ?
C37 Cu3 C38 31.01(9) . . ?
S4 Cu3 C38 119.37(6) . . ?
S5 Cu3 C38 122.32(6) . . ?
C37 Cu3 Cu2 43.41(7) . . ?
S4 Cu3 Cu2 142.99(2) . . ?
S5 Cu3 Cu2 99.212(19) . . ?
C38 Cu3 Cu2 69.96(6) . . ?
C37 Cu3 Cu1 41.56(7) . . ?
S4 Cu3 Cu1 95.61(2) . . ?
S5 Cu3 Cu1 148.68(2) . . ?
C38 Cu3 Cu1 66.42(6) . . ?
Cu2 Cu3 Cu1 53.101(11) . . ?
C45 Cu4 S5 130.33(7) . . ?
C45 Cu4 S11 120.16(7) . . ?
S5 Cu4 S11 103.21(2) . . ?
C45 Cu4 Cu9 49.30(7) . . ?
S5 Cu4 Cu9 100.477(19) . . ?
S11 Cu4 Cu9 151.64(2) . . ?
C45 Cu4 Cu10 41.91(7) . . ?
S5 Cu4 Cu10 162.82(2) . . ?
S11 Cu4 Cu10 92.150(19) . . ?
Cu9 Cu4 Cu10 62.717(12) . . ?
C61 Cu5 S11 128.63(7) . . ?
C61 Cu5 S4 124.49(7) . . ?
S11 Cu5 S4 95.65(2) . . ?
C61 Cu5 Cu11 48.05(7) . . ?
S11 Cu5 Cu11 100.77(2) . . ?
S4 Cu5 Cu11 161.80(2) . . ?
C61 Cu5 Cu6 46.30(7) . . ?
S11 Cu5 Cu6 166.46(2) . . ?
S4 Cu5 Cu6 96.47(2) . . ?
Cu11 Cu5 Cu6 66.444(14) . . ?
C61 Cu6 S9 123.51(7) . . ?
C61 Cu6 S3 130.60(7) . . ?
S9 Cu6 S3 105.32(2) . . ?
C61 Cu6 C62 29.25(9) . . ?
S9 Cu6 C62 115.73(6) . . ?
S3 Cu6 C62 123.15(6) . . ?
C61 Cu6 Cu5 44.21(7) . . ?
S9 Cu6 Cu5 144.05(2) . . ?
S3 Cu6 Cu5 99.18(2) . . ?
C62 Cu6 Cu5 68.93(6) . . ?
C61 Cu6 Cu11 41.06(7) . . ?
S9 Cu6 Cu11 94.077(19) . . ?
S3 Cu6 Cu11 150.14(2) . . ?
C62 Cu6 Cu11 64.27(6) . . ?
Cu5 Cu6 Cu11 54.213(11) . . ?
C53 Cu7 S9 127.97(8) . . ?
C53 Cu7 S1 125.05(8) . . ?
S9 Cu7 S1 100.09(3) . . ?
C53 Cu7 Cu8 44.08(8) . . ?
S9 Cu7 Cu8 157.14(2) . . ?
S1 Cu7 Cu8 99.41(2) . . ?
C53 Cu7 Cu12 44.65(8) . . ?
S9 Cu7 Cu12 98.88(2) . . ?
S1 Cu7 Cu12 158.95(3) . . ?
Cu8 Cu7 Cu12 60.243(13) . . ?
C53 Cu8 S7 127.05(8) . . ?
C53 Cu8 S2 124.08(8) . . ?
S7 Cu8 S2 103.34(3) . . ?
C53 Cu8 Cu7 46.53(8) . . ?
S7 Cu8 Cu7 154.66(2) . . ?
S2 Cu8 Cu7 96.50(2) . . ?
C53 Cu8 Cu12 44.95(8) . . ?
S7 Cu8 Cu12 97.18(2) . . ?
S2 Cu8 Cu12 156.64(2) . . ?
Cu7 Cu8 Cu12 60.839(14) . . ?
C45 Cu9 S7 121.66(7) . . ?
C45 Cu9 S6 133.24(7) . . ?
S7 Cu9 S6 97.55(2) . . ?
C45 Cu9 Cu4 49.43(7) . . ?
S7 Cu9 Cu4 158.04(2) . . ?
S6 Cu9 Cu4 101.022(19) . . ?
C45 Cu9 Cu10 43.83(7) . . ?
S7 Cu9 Cu10 93.671(19) . . ?
S6 Cu9 Cu10 165.46(2) . . ?
Cu4 Cu9 Cu10 66.264(12) . . ?
C45 Cu10 S12 128.53(7) . . ?
C45 Cu10 S8 130.09(7) . . ?
S12 Cu10 S8 101.36(3) . . ?
C45 Cu10 C46 31.38(9) . . ?
S12 Cu10 C46 120.12(6) . . ?
S8 Cu10 C46 124.60(7) . . ?
C45 Cu10 Cu9 42.00(7) . . ?
S12 Cu10 Cu9 144.15(2) . . ?
S8 Cu10 Cu9 98.61(2) . . ?
C46 Cu10 Cu9 69.05(6) . . ?
C45 Cu10 Cu4 40.28(7) . . ?
S12 Cu10 Cu4 98.58(2) . . ?
S8 Cu10 Cu4 145.16(2) . . ?
C46 Cu10 Cu4 65.76(6) . . ?
Cu9 Cu10 Cu4 51.019(11) . . ?
C61 Cu11 S12 128.53(7) . . ?
C61 Cu11 S10 124.62(7) . . ?
S12 Cu11 S10 101.50(2) . . ?
C61 Cu11 Cu5 47.40(7) . . ?
S12 Cu11 Cu5 99.70(2) . . ?
S10 Cu11 Cu5 153.09(2) . . ?
C61 Cu11 Cu6 42.38(7) . . ?
S12 Cu11 Cu6 158.28(2) . . ?
S10 Cu11 Cu6 97.217(19) . . ?
Cu5 Cu11 Cu6 59.343(12) . . ?
C53 Cu12 S8 126.67(8) . . ?
C53 Cu12 S10 127.67(8) . . ?
S8 Cu12 S10 102.54(3) . . ?
C53 Cu12 Cu8 43.31(8) . . ?
S8 Cu12 Cu8 98.48(2) . . ?
S10 Cu12 Cu8 152.78(2) . . ?
C53 Cu12 Cu7 45.38(7) . . ?
S8 Cu12 Cu7 154.61(2) . . ?
S10 Cu12 Cu7 96.36(2) . . ?
Cu8 Cu12 Cu7 58.918(14) . . ?
C1 O1 P1 123.71(16) . . ?
C4 O2 P1 119.76(17) . . ?
C7 O3 P2 120.97(15) . . ?
C10 O4 P2 119.16(17) . . ?
C13 O5 P3 121.25(17) . . ?
C16 O6 P3 122.59(17) . . ?
C19 O7 P4 120.0(2) . . ?
C22 O8 P4 120.77(17) . . ?
C25B O9 P5 120.3(10) . . ?
C25 O9 P5 123.4(8) . . ?
C28 O10 P5 119.70(16) . . ?
C31 O11 P6 123.59(17) . . ?
C34 O12 P6 120.30(18) . . ?
O2 P1 O1 101.25(10) . . ?
O2 P1 S1 106.18(8) . . ?
O1 P1 S1 110.92(8) . . ?
O2 P1 S2 111.03(8) . . ?
O1 P1 S2 109.50(8) . . ?
S1 P1 S2 116.80(4) . . ?
O3 P2 O4 108.21(10) . . ?
O3 P2 S4 103.51(7) . . ?
O4 P2 S4 110.70(7) . . ?
O3 P2 S3 111.67(7) . . ?
O4 P2 S3 104.22(7) . . ?
S4 P2 S3 118.32(4) . . ?
O5 P3 O6 108.68(10) . . ?
O5 P3 S6 111.44(7) . . ?
O6 P3 S6 103.70(7) . . ?
O5 P3 S5 103.86(7) . . ?
O6 P3 S5 111.72(8) . . ?
S6 P3 S5 117.37(4) . . ?
O7 P4 O8 107.46(11) . . ?
O7 P4 S8 111.64(9) . . ?
O8 P4 S8 103.87(8) . . ?
O7 P4 S7 104.03(7) . . ?
O8 P4 S7 110.99(8) . . ?
S8 P4 S7 118.54(4) . . ?
O9 P5 O10 107.31(10) . . ?
O9 P5 S9 110.78(8) . . ?
O10 P5 S9 104.70(8) . . ?
O9 P5 S10 104.60(7) . . ?
O10 P5 S10 110.40(8) . . ?
S9 P5 S10 118.66(4) . . ?
O11 P6 O12 108.60(12) . . ?
O11 P6 S12 103.02(8) . . ?
O12 P6 S12 110.69(9) . . ?
O11 P6 S11 111.17(9) . . ?
O12 P6 S11 103.73(7) . . ?
S12 P6 S11 119.43(4) . . ?
F6 P7 F2 89.64(19) . . ?
F6 P7 F4 91.7(2) . . ?
F2 P7 F4 92.66(18) . . ?
F6 P7 F3 179.8(2) . . ?
F2 P7 F3 90.60(16) . . ?
F4 P7 F3 88.30(16) . . ?
F6 P7 F5 91.6(2) . . ?
F2 P7 F5 176.44(19) . . ?
F4 P7 F5 90.6(2) . . ?
F3 P7 F5 88.15(17) . . ?
F6 P7 F1 91.6(2) . . ?
F2 P7 F1 86.35(15) . . ?
F4 P7 F1 176.57(18) . . ?
F3 P7 F1 88.43(15) . . ?
F5 P7 F1 90.29(17) . . ?
P1 S1 Cu7 102.59(3) . . ?
P1 S1 Cu1 103.86(3) . . ?
Cu7 S1 Cu1 89.40(2) . . ?
P1 S2 Cu2 102.55(3) . . ?
P1 S2 Cu8 103.97(3) . . ?
Cu2 S2 Cu8 89.45(2) . . ?
P2 S3 Cu6 100.99(3) . . ?
P2 S3 Cu1 104.99(3) . . ?
Cu6 S3 Cu1 93.70(2) . . ?
P2 S4 Cu3 102.53(3) . . ?
P2 S4 Cu5 104.90(3) . . ?
Cu3 S4 Cu5 96.82(2) . . ?
P3 S5 Cu3 101.40(3) . . ?
P3 S5 Cu4 102.68(3) . . ?
Cu3 S5 Cu4 93.10(2) . . ?
P3 S6 Cu2 105.27(3) . . ?
P3 S6 Cu9 100.58(3) . . ?
Cu2 S6 Cu9 92.22(2) . . ?
P4 S7 Cu8 102.68(3) . . ?
P4 S7 Cu9 107.94(3) . . ?
Cu8 S7 Cu9 90.17(2) . . ?
P4 S8 Cu10 101.73(3) . . ?
P4 S8 Cu12 102.00(3) . . ?
Cu10 S8 Cu12 96.97(3) . . ?
P5 S9 Cu6 105.17(3) . . ?
P5 S9 Cu7 104.25(3) . . ?
Cu6 S9 Cu7 92.57(3) . . ?
P5 S10 Cu12 105.19(3) . . ?
P5 S10 Cu11 103.29(3) . . ?
Cu12 S10 Cu11 90.47(3) . . ?
P6 S11 Cu5 99.99(3) . . ?
P6 S11 Cu4 108.85(3) . . ?
Cu5 S11 Cu4 89.35(2) . . ?
P6 S12 Cu10 102.11(3) . . ?
P6 S12 Cu11 100.31(3) . . ?
Cu10 S12 Cu11 96.00(3) . . ?

loop_
_geom_bond_atom_site_label_1
_geom_bond_atom_site_label_2
_geom_bond_distance
_geom_bond_site_symmetry_2
_geom_bond_publ_flag
C1 O1 1.456(3) . ?
C1 C2 1.495(4) . ?
C2 C3 1.502(5) . ?
C4 O2 1.475(3) . ?
C4 C5 1.499(4) . ?
C5 C6 1.484(5) . ?
C7 O3 1.470(3) . ?
C7 C8 1.499(4) . ?
C8 C9 1.508(5) . ?
C10 O4 1.473(3) . ?
C10 C11 1.503(4) . ?
C11 C12 1.519(5) . ?
C13 O5 1.471(3) . ?
C13 C14 1.495(5) . ?
C14 C15 1.495(6) . ?
C16 O6 1.461(3) . ?
C16 C17 1.499(4) . ?
C17 C18 1.506(5) . ?
C19 O7 1.471(4) . ?
C19 C20 1.517(5) . ?
C20 C21 1.496(9) . ?
C22 O8 1.469(3) . ?
C22 C23 1.483(5) . ?
C23 C24 1.525(5) . ?
C25 O9 1.485(10) . ?
C25 C26 1.523(13) . ?
C26 C27 1.502(17) . ?
C25B O9 1.474(11) . ?
C25B C26B 1.510(16) . ?
C26B C27B 1.499(15) . ?
C28 O10 1.455(3) . ?
C28 C29 1.508(4) . ?
C29 C30 1.516(4) . ?
C31 O11 1.470(3) . ?
C31 C32 1.491(5) . ?
C32 C33 1.506(5) . ?
C34 O12 1.471(3) . ?
C34 C35 1.503(5) . ?
C35 C36 1.504(8) . ?
C37 C38 1.223(3) . ?
C37 Cu2 1.975(2) . ?
C37 Cu1 1.989(2) . ?
C37 Cu3 2.037(2) . ?
C38 C39 1.438(3) . ?
C38 Cu3 2.373(2) . ?
C39 C40 1.395(4) . ?
C39 C44 1.398(4) . ?
C40 C41 1.391(4) . ?
C41 C42 1.380(5) . ?
C42 C43 1.380(5) . ?
C43 C44 1.384(4) . ?
C45 C46 1.220(3) . ?
C45 Cu9 1.974(2) . ?
C45 Cu4 1.978(2) . ?
C45 Cu10 2.043(2) . ?
C46 C47B 1.430(7) . ?
C46 C47 1.450(4) . ?
C46 Cu10 2.341(2) . ?
C47 C48 1.3900 . ?
C47 C52 1.3900 . ?
C48 C49 1.3900 . ?
C49 C50 1.3900 . ?
C50 C51 1.3900 . ?
C51 C52 1.3900 . ?
C47B C48B 1.3900 . ?
C47B C52B 1.3900 . ?
C48B C49B 1.3900 . ?
C49B C50B 1.3900 . ?
C50B C51B 1.3900 . ?
C51B C52B 1.3900 . ?
C53 C54 1.212(4) . ?
C53 Cu8 1.942(3) . ?
C53 Cu12 2.000(3) . ?
C53 Cu7 2.026(3) . ?
C54 C55 1.435(4) . ?
C55 C60 1.390(4) . ?
C55 C56 1.395(4) . ?
C56 C57 1.390(4) . ?
C57 C58 1.373(5) . ?
C58 C59 1.373(5) . ?
C59 C60 1.384(4) . ?
C61 C62 1.219(4) . ?
C61 Cu5 1.962(2) . ?
C61 Cu11 1.982(3) . ?
C61 Cu6 2.034(2) . ?
C62 C63 1.430(3) . ?
C62 Cu6 2.481(3) . ?
C63 C64 1.387(4) . ?
C63 C68 1.398(4) . ?
C64 C65 1.389(4) . ?
C65 C66 1.375(5) . ?
C66 C67 1.368(5) . ?
C67 C68 1.386(4) . ?
Cu1 S1 2.2956(7) . ?
Cu1 S3 2.3073(7) . ?
Cu1 Cu2 2.6197(5) . ?
Cu1 Cu3 2.9837(5) . ?
Cu2 S2 2.3089(7) . ?
Cu2 S6 2.3091(7) . ?
Cu2 Cu3 2.8728(5) . ?
Cu3 S4 2.2613(7) . ?
Cu3 S5 2.2719(7) . ?
Cu4 S5 2.2899(7) . ?
Cu4 S11 2.3004(7) . ?
Cu4 Cu9 2.5734(5) . ?
Cu4 Cu10 3.0304(5) . ?
Cu5 S11 2.2930(6) . ?
Cu5 S4 2.3052(7) . ?
Cu5 Cu11 2.6534(5) . ?
Cu5 Cu6 2.8138(5) . ?
Cu6 S9 2.2769(7) . ?
Cu6 S3 2.2778(7) . ?
Cu6 Cu11 2.9984(5) . ?
Cu7 S9 2.2820(8) . ?
Cu7 S1 2.2939(7) . ?
Cu7 Cu8 2.7916(6) . ?
Cu7 Cu12 2.8465(6) . ?
Cu8 S7 2.2848(7) . ?
Cu8 S2 2.3126(7) . ?
Cu8 Cu12 2.8298(5) . ?
Cu9 S7 2.3026(7) . ?
Cu9 S6 2.3153(7) . ?
Cu9 Cu10 2.9422(5) . ?
Cu10 S12 2.2721(7) . ?
Cu10 S8 2.2778(7) . ?
Cu11 S12 2.2948(7) . ?
Cu11 S10 2.2991(7) . ?
Cu12 S8 2.2868(7) . ?
Cu12 S10 2.2872(7) . ?
F1 P7 1.594(3) . ?
F2 P7 1.566(2) . ?
F3 P7 1.583(2) . ?
F4 P7 1.572(3) . ?
F5 P7 1.584(3) . ?
F6 P7 1.560(3) . ?
O1 P1 1.5772(18) . ?
O2 P1 1.5715(17) . ?
O3 P2 1.5713(17) . ?
O4 P2 1.5729(18) . ?
O5 P3 1.5717(17) . ?
O6 P3 1.5757(18) . ?
O7 P4 1.5685(19) . ?
O8 P4 1.5731(19) . ?
O9 P5 1.5742(18) . ?
O10 P5 1.5816(19) . ?
O11 P6 1.5622(19) . ?
O12 P6 1.5744(19) . ?
P1 S1 2.0064(9) . ?
P1 S2 2.0188(9) . ?
P2 S4 2.0062(8) . ?
P2 S3 2.0157(8) . ?
P3 S6 2.0085(8) . ?
P3 S5 2.0128(9) . ?
P4 S8 2.0061(9) . ?
P4 S7 2.0107(8) . ?
P5 S9 1.9999(9) . ?
P5 S10 2.0148(8) . ?
P6 S12 2.0073(9) . ?
P6 S11 2.0098(8) . ?
